data_4122818
loop_
_publ_author_name
'Rodriguez, Rodrigo A.'
'Barrios Steed, Danielle'
'Kawamata, Yu'
'Su, Shun'
'Smith, Peter A.'
'Steed, Tyler C.'
'Romesberg, Floyd E.'
'Baran, Phil S.'

_publ_section_title
;
 Axinellamines as broad-spectrum antibacterial agents: scalable synthesis
 and biology.
;
_journal_issue 43
_journal_name_full 'Journal of the American Chemical Society'
_journal_page_first 15403
_journal_page_last 15413
_journal_paper_doi 10.1021/ja508632y
_journal_volume 136
_journal_year 2014
_chemical_formula_sum 'C8 H12 O3'
_chemical_formula_weight 156.18
_chemical_name_systematic
;
 ?
;
_space_group_IT_number 14
_symmetry_cell_setting monoclinic
_symmetry_space_group_name_Hall '-P 2ybc'
_symmetry_space_group_name_H-M 'P 1 21/c 1'
_atom_sites_solution_hydrogens geom
_atom_sites_solution_primary direct
_atom_sites_solution_secondary difmap
_audit_creation_method SHELXL-97
_cell_angle_alpha 90.00
_cell_angle_beta 92.403(7)
_cell_angle_gamma 90.00
_cell_formula_units_Z 4
_cell_length_a 12.0535(13)
_cell_length_b 7.1631(7)
_cell_length_c 9.0112(9)
_cell_measurement_reflns_used 3152
_cell_measurement_temperature 90(2)
_cell_measurement_theta_max 64.36
_cell_measurement_theta_min 3.67
_cell_volume 777.35(14)
_computing_cell_refinement 'Bruker SMART'
_computing_data_collection 'Bruker SMART'
_computing_data_reduction 'Bruker SAINT'
_computing_molecular_graphics 'Bruker SHELXTL'
_computing_publication_material 'Bruker SHELXTL'
_computing_structure_refinement 'SHELXL-97 (Sheldrick, 1997)'
_computing_structure_solution 'SHELXS-97 (Sheldrick, 1990)'
_diffrn_ambient_temperature 90(2)
_diffrn_measured_fraction_theta_full 0.949
_diffrn_measured_fraction_theta_max 0.949
_diffrn_measurement_device_type 'CCD area detector'
_diffrn_measurement_method 'phi and omega scans'
_diffrn_radiation_monochromator graphite
_diffrn_radiation_source 'fine-focus sealed tube'
_diffrn_radiation_type CuK\a
_diffrn_radiation_wavelength 1.54178
_diffrn_reflns_av_R_equivalents 0.0356
_diffrn_reflns_av_sigmaI/netI 0.0314
_diffrn_reflns_limit_h_max 14
_diffrn_reflns_limit_h_min -13
_diffrn_reflns_limit_k_max 8
_diffrn_reflns_limit_k_min -8
_diffrn_reflns_limit_l_max 8
_diffrn_reflns_limit_l_min -10
_diffrn_reflns_number 3649
_diffrn_reflns_theta_full 64.99
_diffrn_reflns_theta_max 64.99
_diffrn_reflns_theta_min 3.67
_exptl_absorpt_coefficient_mu 0.843
_exptl_absorpt_correction_T_max 0.8839
_exptl_absorpt_correction_T_min 0.8168
_exptl_absorpt_correction_type multi-scan
_exptl_absorpt_process_details sadabs
_exptl_crystal_colour colourless
_exptl_crystal_density_diffrn 1.334
_exptl_crystal_density_method 'not measured'
_exptl_crystal_description BLOCK
_exptl_crystal_F_000 336
_exptl_crystal_size_max 0.25
_exptl_crystal_size_mid 0.25
_exptl_crystal_size_min 0.15
_refine_diff_density_max 0.216
_refine_diff_density_min -0.184
_refine_diff_density_rms 0.043
_refine_ls_extinction_coef 0.0052(11)
_refine_ls_extinction_expression Fc^*^=kFc[1+0.001xFc^2^\l^3^/sin(2\q)]^-1/4^
_refine_ls_extinction_method SHELXL
_refine_ls_goodness_of_fit_ref 1.112
_refine_ls_hydrogen_treatment mixed
_refine_ls_matrix_type full
_refine_ls_number_parameters 110
_refine_ls_number_reflns 1257
_refine_ls_number_restraints 0
_refine_ls_restrained_S_all 1.112
_refine_ls_R_factor_all 0.0395
_refine_ls_R_factor_gt 0.0376
_refine_ls_shift/su_max 0.000
_refine_ls_shift/su_mean 0.000
_refine_ls_structure_factor_coef Fsqd
_refine_ls_weighting_details 'calc w=1/[\s^2^(Fo^2^)+(0.0421P)^2^+0.3625P] where P=(Fo^2^+2Fc^2^)/3'
_refine_ls_weighting_scheme calc
_refine_ls_wR_factor_gt 0.0935
_refine_ls_wR_factor_ref 0.0950
_reflns_number_gt 1181
_reflns_number_total 1257
_reflns_threshold_expression >2sigma(I)
_cod_data_source_file ja508632y_si_002.cif
_cod_data_source_block baran173a
_cod_depositor_comments
;
The following automatic conversions were performed:

'_symmetry_cell_setting' value 'Monoclinic' changed to 'monoclinic'
according to
/home/saulius/struct/COD-crude-data--automatic-downloads/rss-feeds/ACS/lib/dictionaries/cif_core.dic
dictionary named 'cif_core.dic' version 2.4.2 from 2011-04-26.

Automatic conversion script
Id: cif_fix_values 2827 2014-09-09 07:05:25Z andrius 

 Adding full bibliography for 4122817--4122821.cif.
;
_cod_original_sg_symbol_H-M P2(1)/c
_cod_database_code 4122818

loop_
_symmetry_equiv_pos_as_xyz
'x, y, z'
'-x, y+1/2, -z+1/2'
'-x, -y, -z'
'x, -y-1/2, z-1/2'

loop_
_atom_site_label
_atom_site_type_symbol
_atom_site_fract_x
_atom_site_fract_y
_atom_site_fract_z
_atom_site_U_iso_or_equiv
_atom_site_adp_type
_atom_site_occupancy
_atom_site_symmetry_multiplicity
_atom_site_calc_flag
_atom_site_refinement_flags
O1 O 0.67943(9) 0.02502(14) 0.52438(12) 0.0238(3) Uani 1 1 d .
O2 O 0.92471(9) 0.17809(15) 0.63439(12) 0.0201(3) Uani 1 1 d .
H2O H 0.989(2) 0.234(3) 0.655(3) 0.052(7) Uiso 1 1 d .
O3 O 0.89048(9) 0.63480(15) 0.29367(12) 0.0225(3) Uani 1 1 d .
H3O H 0.8978(17) 0.532(3) 0.243(2) 0.037(5) Uiso 1 1 d .
C1 C 0.69730(12) 0.1923(2) 0.52196(16) 0.0179(4) Uani 1 1 d .
C2 C 0.79250(12) 0.28657(19) 0.44489(16) 0.0169(4) Uani 1 1 d .
H2A H 0.7760 0.2812 0.3353 0.020 Uiso 1 1 calc R
C3 C 0.78727(12) 0.4926(2) 0.49398(16) 0.0178(4) Uani 1 1 d .
H3B H 0.8519 0.5194 0.5639 0.021 Uiso 1 1 calc R
C4 C 0.68185(12) 0.5016(2) 0.57838(16) 0.0183(4) Uani 1 1 d .
H4A H 0.6536 0.6147 0.6168 0.022 Uiso 1 1 calc R
C5 C 0.63186(12) 0.3372(2) 0.59437(17) 0.0177(4) Uani 1 1 d .
C6 C 0.90177(12) 0.1866(2) 0.47811(17) 0.0190(4) Uani 1 1 d .
H6A H 0.8978 0.0585 0.4369 0.023 Uiso 1 1 calc R
H6B H 0.9625 0.2537 0.4302 0.023 Uiso 1 1 calc R
C7 C 0.78717(12) 0.6322(2) 0.36665(17) 0.0195(4) Uani 1 1 d .
H7A H 0.7266 0.6002 0.2934 0.023 Uiso 1 1 calc R
H7B H 0.7721 0.7585 0.4056 0.023 Uiso 1 1 calc R
C8 C 0.53009(12) 0.2881(2) 0.67453(18) 0.0226(4) Uani 1 1 d .
H8A H 0.4926 0.4027 0.7045 0.034 Uiso 1 1 calc R
H8B H 0.5509 0.2143 0.7629 0.034 Uiso 1 1 calc R
H8C H 0.4799 0.2151 0.6089 0.034 Uiso 1 1 calc R

loop_
_atom_site_aniso_label
_atom_site_aniso_U_11
_atom_site_aniso_U_22
_atom_site_aniso_U_33
_atom_site_aniso_U_23
_atom_site_aniso_U_13
_atom_site_aniso_U_12
O1 0.0249(6) 0.0125(6) 0.0341(7) -0.0007(4) 0.0038(5) -0.0012(4)
O2 0.0177(6) 0.0208(6) 0.0218(6) 0.0021(4) 0.0015(4) -0.0011(4)
O3 0.0226(6) 0.0174(6) 0.0279(6) -0.0036(5) 0.0083(5) -0.0043(4)
C1 0.0172(7) 0.0162(8) 0.0199(8) -0.0003(5) -0.0025(6) 0.0005(6)
C2 0.0174(7) 0.0141(7) 0.0194(8) -0.0015(6) 0.0020(6) 0.0001(6)
C3 0.0173(7) 0.0139(7) 0.0223(8) -0.0020(6) 0.0020(6) -0.0014(5)
C4 0.0206(8) 0.0148(7) 0.0197(8) -0.0025(6) 0.0021(6) 0.0032(6)
C5 0.0171(7) 0.0165(7) 0.0196(8) 0.0000(6) -0.0001(6) 0.0023(6)
C6 0.0200(8) 0.0161(7) 0.0209(8) -0.0015(6) 0.0034(6) 0.0004(6)
C7 0.0196(8) 0.0135(7) 0.0258(9) -0.0009(6) 0.0053(6) -0.0004(6)
C8 0.0197(8) 0.0190(8) 0.0294(9) 0.0009(6) 0.0045(6) 0.0008(6)

loop_
_atom_type_symbol
_atom_type_description
_atom_type_scat_dispersion_real
_atom_type_scat_dispersion_imag
_atom_type_scat_source
C C 0.0181 0.0091 'International Tables Vol C Tables 4.2.6.8 and 6.1.1.4'
H H 0.0000 0.0000 'International Tables Vol C Tables 4.2.6.8 and 6.1.1.4'
O O 0.0492 0.0322 'International Tables Vol C Tables 4.2.6.8 and 6.1.1.4'

loop_
_geom_angle_atom_site_label_1
_geom_angle_atom_site_label_2
_geom_angle_atom_site_label_3
_geom_angle
C6 O2 H2O 108.9(15)
C7 O3 H3O 109.8(13)
O1 C1 C5 125.97(14)
O1 C1 C2 125.56(13)
C5 C1 C2 108.47(12)
C6 C2 C1 111.39(12)
C6 C2 C3 116.13(12)
C1 C2 C3 104.64(11)
C6 C2 H2A 108.1
C1 C2 H2A 108.1
C3 C2 H2A 108.1
C4 C3 C7 112.19(12)
C4 C3 C2 103.34(11)
C7 C3 C2 114.29(12)
C4 C3 H3B 108.9
C7 C3 H3B 108.9
C2 C3 H3B 108.9
C5 C4 C3 114.25(13)
C5 C4 H4A 122.9
C3 C4 H4A 122.9
C4 C5 C1 108.77(13)
C4 C5 C8 130.20(14)
C1 C5 C8 120.99(13)
O2 C6 C2 110.23(11)
O2 C6 H6A 109.6
C2 C6 H6A 109.6
O2 C6 H6B 109.6
C2 C6 H6B 109.6
H6A C6 H6B 108.1
O3 C7 C3 112.41(12)
O3 C7 H7A 109.1
C3 C7 H7A 109.1
O3 C7 H7B 109.1
C3 C7 H7B 109.1
H7A C7 H7B 107.9
C5 C8 H8A 109.5
C5 C8 H8B 109.5
H8A C8 H8B 109.5
C5 C8 H8C 109.5
H8A C8 H8C 109.5
H8B C8 H8C 109.5

loop_
_geom_bond_atom_site_label_1
_geom_bond_atom_site_label_2
_geom_bond_distance
O1 C1 1.2177(18)
O2 C6 1.4250(18)
O2 H2O 0.88(3)
O3 C7 1.4325(17)
O3 H3O 0.87(2)
C1 C5 1.473(2)
C1 C2 1.524(2)
C2 C6 1.518(2)
C2 C3 1.5426(19)
C2 H2A 1.0000
C3 C4 1.5093(19)
C3 C7 1.522(2)
C3 H3B 1.0000
C4 C5 1.333(2)
C4 H4A 0.9500
C5 C8 1.492(2)
C6 H6A 0.9900
C6 H6B 0.9900
C7 H7A 0.9900
C7 H7B 0.9900
C8 H8A 0.9800
C8 H8B 0.9800
C8 H8C 0.9800

loop_
_geom_hbond_atom_site_label_D
_geom_hbond_atom_site_label_H
_geom_hbond_atom_site_label_A
_geom_hbond_distance_DH
_geom_hbond_distance_HA
_geom_hbond_distance_DA
_geom_hbond_angle_DHA
_geom_hbond_site_symmetry_A
O2 H2O O3 0.88(3) 1.78(3) 2.6567(15) 174(2) 3_766
O3 H3O O2 0.87(2) 1.83(2) 2.7025(15) 175.4(19) 4_565
